data_2213967
loop_
_publ_author_name
'Hong Deng'
'Yong-Cai Qiu'
'Ying-Hua Li'
'Zhi-Hui Liu'
'Rong-Hua Zeng'

_publ_section_title
;
 Bis(\m-3,5-dinitrosalicylato)hexaimidazoledicadmium(II) dihydrate
;
_journal_coeditor_code SJ2305
_journal_issue 6
_journal_name_full 'Acta Crystallographica Section E'
_journal_page_first m1596
_journal_page_last m1596
_journal_paper_doi 10.1107/S1600536807021460
_journal_volume 63
_journal_year 2007
_chemical_formula_iupac '[Cd2 (C7 H3 N2 O7)2 (C3 H4 N2)6], 2H2 O'
_chemical_formula_moiety 'C32 H28 Cd2 N16 O14, 2(H2 O)'
_chemical_formula_sum 'C32 H32 Cd2 N16 O16'
_chemical_formula_weight 1121.54
_chemical_name_systematic
;
Bis(\m-3,5-dinitrosalicylato)hexaimidazoledicadmium(II) dihydrate
;
_space_group_IT_number 2
_symmetry_cell_setting triclinic
_symmetry_space_group_name_Hall '-P 1'
_symmetry_space_group_name_H-M 'P -1'
_atom_sites_solution_hydrogens geom
_atom_sites_solution_primary direct
_atom_sites_solution_secondary difmap
_audit_creation_method SHELXL-97
_cell_angle_alpha 63.967(2)
_cell_angle_beta 73.013(2)
_cell_angle_gamma 79.712(2)
_cell_formula_units_Z 1
_cell_length_a 9.6267(3)
_cell_length_b 10.5305(3)
_cell_length_c 11.9560(4)
_cell_measurement_reflns_used 4650
_cell_measurement_temperature 293(2)
_cell_measurement_theta_max 28.00
_cell_measurement_theta_min 1.66
_cell_volume 1039.75(6)
_computing_cell_refinement 'SAINT (Bruker, 2004)'
_computing_data_collection 'APEXII (Bruker, 2004)'
_computing_data_reduction SAINT
_computing_molecular_graphics 'SHELXTL (Bruker, 2004)'
_computing_publication_material SHELXTL
_computing_structure_refinement 'SHELXL97 (Sheldrick, 1997)'
_computing_structure_solution 'SHELXS97 (Sheldrick, 1997)'
_diffrn_ambient_temperature 293(2)
_diffrn_measured_fraction_theta_full 0.994
_diffrn_measured_fraction_theta_max 0.994
_diffrn_measurement_device_type 'Bruker APEXII area-detector'
_diffrn_measurement_method '\f and \w'
_diffrn_radiation_monochromator graphite
_diffrn_radiation_source 'fine-focus sealed tube'
_diffrn_radiation_type MoK\a
_diffrn_radiation_wavelength 0.71073
_diffrn_reflns_av_R_equivalents 0.0281
_diffrn_reflns_av_sigmaI/netI 0.0262
_diffrn_reflns_limit_h_max 12
_diffrn_reflns_limit_h_min -12
_diffrn_reflns_limit_k_max 13
_diffrn_reflns_limit_k_min -13
_diffrn_reflns_limit_l_max 15
_diffrn_reflns_limit_l_min -15
_diffrn_reflns_number 17831
_diffrn_reflns_theta_full 27.60
_diffrn_reflns_theta_max 27.60
_diffrn_reflns_theta_min 1.95
_diffrn_standards_number 0
_exptl_absorpt_coefficient_mu 1.114
_exptl_absorpt_correction_T_max 0.8247
_exptl_absorpt_correction_T_min 0.7681
_exptl_absorpt_correction_type multi-scan
_exptl_absorpt_process_details '(SADABS; Sheldrick, 1996)'
_exptl_crystal_colour colorless
_exptl_crystal_density_diffrn 1.791
_exptl_crystal_density_method 'not measured'
_exptl_crystal_description block
_exptl_crystal_F_000 560
_exptl_crystal_size_max 0.25
_exptl_crystal_size_mid 0.20
_exptl_crystal_size_min 0.18
_refine_diff_density_max 0.585
_refine_diff_density_min -0.669
_refine_ls_extinction_method none
_refine_ls_goodness_of_fit_ref 1.037
_refine_ls_hydrogen_treatment mixed
_refine_ls_matrix_type full
_refine_ls_number_parameters 341
_refine_ls_number_reflns 4797
_refine_ls_number_restraints 6
_refine_ls_restrained_S_all 1.037
_refine_ls_R_factor_all 0.0295
_refine_ls_R_factor_gt 0.0257
_refine_ls_shift/su_max 0.002
_refine_ls_shift/su_mean 0.000
_refine_ls_structure_factor_coef Fsqd
_refine_ls_weighting_details 'calc w=1/[\s^2^(Fo^2^)+(0.0323P)^2^+0.3686P] where P=(Fo^2^+2Fc^2^)/3'
_refine_ls_weighting_scheme calc
_refine_ls_wR_factor_gt 0.0608
_refine_ls_wR_factor_ref 0.0628
_reflns_number_gt 4363
_reflns_number_total 4797
_reflns_threshold_expression I>2\s(I)
_cod_data_source_file sj2305.cif
_cod_data_source_block I
_cod_database_code 2213967
_cod_database_fobs_code 2213967

loop_
_symmetry_equiv_pos_as_xyz
'x, y, z'
'-x, -y, -z'

loop_
_atom_site_type_symbol
_atom_site_label
_atom_site_fract_x
_atom_site_fract_y
_atom_site_fract_z
_atom_site_U_iso_or_equiv
_atom_site_adp_type
_atom_site_calc_flag
_atom_site_refinement_flags
_atom_site_occupancy
_atom_site_disorder_assembly
_atom_site_disorder_group
C C1 1.0356(2) 1.0810(2) 0.66201(19) 0.0293(4) Uani d . 1 A .
C C2 0.9348(2) 1.0536(2) 0.79176(19) 0.0268(4) Uani d . 1 . .
C C3 0.8365(2) 0.9396(2) 0.85829(18) 0.0263(4) Uani d . 1 A .
C C4 0.7447(2) 0.9367(2) 0.9779(2) 0.0301(4) Uani d . 1 . .
C C5 0.7498(2) 1.0257(2) 1.0315(2) 0.0333(5) Uani d . 1 . .
H H5 0.6902 1.0151 1.1116 0.040 Uiso calc R 1 . .
C C6 0.8463(2) 1.1323(2) 0.9633(2) 0.0329(5) Uani d . 1 . .
C C7 0.9366(2) 1.1464(2) 0.8448(2) 0.0310(4) Uani d . 1 . .
H H7 0.9996 1.2197 0.8002 0.037 Uiso calc R 1 . .
C C8 1.0851(3) 0.6339(3) 0.7404(2) 0.0432(6) Uani d . 1 A .
H H8 1.0668 0.6728 0.8001 0.052 Uiso calc R 1 . .
C C9 1.1692(3) 0.4916(3) 0.6460(3) 0.0635(8) Uani d . 1 A .
H H9 1.2188 0.4171 0.6260 0.076 Uiso calc R 1 . .
C C10 1.0809(3) 0.5935(3) 0.5818(3) 0.0552(7) Uani d . 1 A .
H H10 1.0582 0.6012 0.5085 0.066 Uiso calc R 1 . .
C C11 0.7147(3) 0.5666(3) 0.6729(3) 0.0649(9) Uani d . 1 A .
H H11 0.7910 0.5560 0.6082 0.078 Uiso calc R 1 . .
C C12 0.6127(4) 0.4720(4) 0.7488(4) 0.0761(10) Uani d . 1 A .
H H12 0.6052 0.3862 0.7468 0.091 Uiso calc R 1 . .
C C13 0.5730(3) 0.6516(3) 0.7986(2) 0.0496(6) Uani d . 1 A .
H H13 0.5295 0.7110 0.8397 0.060 Uiso calc R 1 . .
N N5 0.6563(2) 1.0255(2) 0.5937(2) 0.0453(5) Uani d . 1 . .
C C14 0.5098(3) 1.0074(3) 0.6268(3) 0.0427(9) Uani d P 0.792(6) A 1
H H14 0.4703 0.9193 0.6660 0.051 Uiso calc PR 0.792(6) A 1
N N6 0.4312(4) 1.1290(5) 0.5968(5) 0.0439(10) Uani d PD 0.792(6) A 1
H H6 0.3383 1.1403 0.6070 0.053 Uiso calc PRD 0.792(6) A 1
C C15 0.5259(5) 1.2320(5) 0.5468(9) 0.087(2) Uani d P 0.792(6) A 1
H H15 0.5036 1.3291 0.5175 0.104 Uiso calc PR 0.792(6) A 1
C C16 0.6577(4) 1.1664(4) 0.5481(6) 0.0833(19) Uani d P 0.792(6) A 1
H H16 0.7424 1.2138 0.5201 0.100 Uiso calc PR 0.792(6) A 1
C C14' 0.6515(15) 1.1041(17) 0.4670(12) 0.058(5) Uani d P 0.208(6) A 2
H H14' 0.7160 1.1048 0.3917 0.070 Uiso calc PR 0.208(6) A 2
N N6' 0.5244(17) 1.1799(19) 0.4856(13) 0.077(5) Uani d P 0.208(6) A 2
H H6' 0.4813 1.2355 0.4262 0.092 Uiso calc PR 0.208(6) A 2
C C15' 0.477(2) 1.156(3) 0.607(2) 0.057(7) Uani d P 0.208(6) A 2
H H15' 0.3909 1.1931 0.6457 0.069 Uiso calc PR 0.208(6) A 2
C C16' 0.5808(16) 1.0657(17) 0.6632(13) 0.060(5) Uani d P 0.208(6) A 2
H H16' 0.5879 1.0413 0.7462 0.072 Uiso calc PR 0.208(6) A 2
Cd Cd1 0.850613(15) 0.865319(15) 0.612784(14) 0.02985(6) Uani d . 1 . .
N N1 1.0288(2) 0.6853(2) 0.6410(2) 0.0396(4) Uani d . 1 . .
N N2 1.1718(3) 0.5189(3) 0.7456(2) 0.0532(6) Uani d D 1 . .
H H2 1.2208 0.4706 0.8023 0.064 Uiso calc RD 1 A .
N N3 0.6910(2) 0.6798(2) 0.70391(19) 0.0419(5) Uani d . 1 . .
N N4 0.5238(3) 0.5281(3) 0.8282(2) 0.0636(7) Uani d D 1 . .
H H4 0.4485 0.4905 0.8874 0.076 Uiso calc RD 1 A .
N N7 0.8480(2) 1.2320(2) 1.0149(2) 0.0438(5) Uani d . 1 . .
N N8 0.6355(2) 0.8313(2) 1.04896(19) 0.0384(4) Uani d . 1 . .
O O1 0.83206(16) 0.84395(15) 0.82153(13) 0.0322(3) Uani d . 1 . .
O O2 1.01862(18) 1.01829(18) 0.59849(14) 0.0429(4) Uani d . 1 . .
O O3 1.13005(17) 1.16861(17) 0.61858(16) 0.0406(4) Uani d . 1 . .
O O4 0.9334(2) 1.3270(2) 0.9547(2) 0.0656(6) Uani d . 1 . .
O O5 0.7639(2) 1.2197(2) 1.1182(2) 0.0639(6) Uani d . 1 . .
O O6 0.6302(2) 0.7591(2) 1.16355(17) 0.0640(6) Uani d . 1 . .
O O7 0.55420(19) 0.8200(2) 0.99275(19) 0.0528(5) Uani d . 1 . .
O O1W 0.7629(2) 0.56782(18) 1.00690(16) 0.0445(4) Uani d D 1 . .
H H2W 0.783(3) 0.6497(18) 0.951(2) 0.053 Uiso d D 1 . .
H H1W 0.812(3) 0.506(2) 0.987(3) 0.053 Uiso d D 1 . .

loop_
_atom_site_aniso_label
_atom_site_aniso_U_11
_atom_site_aniso_U_22
_atom_site_aniso_U_33
_atom_site_aniso_U_12
_atom_site_aniso_U_13
_atom_site_aniso_U_23
C1 0.0279(9) 0.0333(10) 0.0255(10) -0.0051(8) -0.0032(8) -0.0117(8)
C2 0.0284(9) 0.0278(10) 0.0236(9) -0.0023(8) -0.0036(8) -0.0114(8)
C3 0.0292(9) 0.0254(9) 0.0231(9) -0.0031(7) -0.0045(8) -0.0093(7)
C4 0.0327(10) 0.0272(10) 0.0275(10) -0.0066(8) -0.0011(8) -0.0107(8)
C5 0.0355(11) 0.0363(11) 0.0268(10) -0.0041(9) 0.0009(8) -0.0164(9)
C6 0.0394(11) 0.0319(11) 0.0325(11) -0.0048(9) -0.0038(9) -0.0198(9)
C7 0.0318(10) 0.0313(10) 0.0307(11) -0.0071(8) -0.0024(8) -0.0147(8)
C8 0.0435(13) 0.0465(14) 0.0406(13) -0.0047(10) -0.0084(10) -0.0191(11)
C9 0.0635(18) 0.0553(17) 0.076(2) 0.0171(14) -0.0181(16) -0.0375(16)
C10 0.0565(16) 0.0647(18) 0.0589(17) 0.0114(13) -0.0189(13) -0.0407(15)
C11 0.0561(16) 0.0559(17) 0.083(2) -0.0225(14) 0.0106(15) -0.0395(16)
C12 0.074(2) 0.0573(19) 0.095(3) -0.0318(17) -0.0073(19) -0.0274(18)
C13 0.0445(13) 0.0635(17) 0.0393(14) -0.0131(12) -0.0044(11) -0.0195(12)
N5 0.0478(12) 0.0412(11) 0.0470(12) 0.0005(9) -0.0138(10) -0.0180(10)
C14 0.0361(15) 0.0462(18) 0.0457(18) -0.0083(13) -0.0067(13) -0.0187(14)
N6 0.027(2) 0.0531(19) 0.055(2) -0.0005(17) -0.0075(17) -0.0273(16)
C15 0.042(2) 0.043(2) 0.146(6) -0.0050(19) 0.000(3) -0.028(3)
C16 0.0330(18) 0.043(2) 0.145(5) -0.0088(15) -0.002(2) -0.021(2)
C14' 0.049(7) 0.080(10) 0.026(6) 0.009(7) -0.003(5) -0.012(6)
N6' 0.086(11) 0.080(11) 0.053(8) 0.042(8) -0.046(8) -0.015(7)
C15' 0.026(10) 0.09(2) 0.062(11) 0.026(11) -0.017(9) -0.044(12)
C16' 0.061(9) 0.081(11) 0.037(7) 0.024(8) -0.027(6) -0.023(7)
Cd1 0.03198(9) 0.03015(9) 0.02494(9) -0.00745(6) -0.00006(6) -0.01130(6)
N1 0.0387(10) 0.0431(11) 0.0430(11) 0.0020(8) -0.0110(9) -0.0242(9)
N2 0.0506(13) 0.0531(13) 0.0510(14) 0.0052(10) -0.0191(11) -0.0159(11)
N3 0.0392(10) 0.0432(11) 0.0396(11) -0.0135(8) 0.0007(8) -0.0160(9)
N4 0.0557(14) 0.0729(17) 0.0478(14) -0.0376(13) -0.0041(11) -0.0047(12)
N7 0.0494(11) 0.0457(11) 0.0454(12) -0.0090(9) -0.0006(9) -0.0312(10)
N8 0.0416(10) 0.0346(10) 0.0363(10) -0.0113(8) 0.0081(8) -0.0198(8)
O1 0.0429(8) 0.0287(7) 0.0248(7) -0.0106(6) 0.0008(6) -0.0133(6)
O2 0.0507(9) 0.0558(10) 0.0267(8) -0.0256(8) 0.0062(7) -0.0223(7)
O3 0.0363(8) 0.0446(9) 0.0399(9) -0.0175(7) 0.0064(7) -0.0207(7)
O4 0.0769(13) 0.0598(12) 0.0708(14) -0.0355(11) 0.0163(11) -0.0460(11)
O5 0.0726(13) 0.0752(14) 0.0578(12) -0.0262(11) 0.0184(10) -0.0530(11)
O6 0.0927(15) 0.0553(12) 0.0311(9) -0.0352(11) 0.0056(9) -0.0078(8)
O7 0.0407(9) 0.0622(12) 0.0589(12) -0.0179(8) -0.0027(8) -0.0282(10)
O1W 0.0536(10) 0.0340(9) 0.0377(9) -0.0083(8) -0.0008(8) -0.0118(7)

loop_
_atom_type_symbol
_atom_type_description
_atom_type_scat_dispersion_real
_atom_type_scat_dispersion_imag
_atom_type_scat_source
C C 0.0033 0.0016 'International Tables Vol C Tables 4.2.6.8 and 6.1.1.4'
H H 0.0000 0.0000 'International Tables Vol C Tables 4.2.6.8 and 6.1.1.4'
N N 0.0061 0.0033 'International Tables Vol C Tables 4.2.6.8 and 6.1.1.4'
O O 0.0106 0.0060 'International Tables Vol C Tables 4.2.6.8 and 6.1.1.4'
Cd Cd -0.8075 1.2024 'International Tables Vol C Tables 4.2.6.8 and 6.1.1.4'

loop_
_geom_angle_atom_site_label_1
_geom_angle_atom_site_label_2
_geom_angle_atom_site_label_3
_geom_angle_site_symmetry_1
_geom_angle_site_symmetry_3
_geom_angle
O3 C1 O2 . . 121.97(18)
O3 C1 C2 . . 119.04(19)
O2 C1 C2 . . 118.94(17)
C7 C2 C3 . . 120.54(18)
C7 C2 C1 . . 116.47(17)
C3 C2 C1 . . 122.96(18)
O1 C3 C4 . . 120.58(17)
O1 C3 C2 . . 125.47(17)
C4 C3 C2 . . 113.87(18)
C5 C4 C3 . . 125.37(18)
C5 C4 N8 . . 116.31(18)
C3 C4 N8 . . 118.31(18)
C4 C5 C6 . . 117.91(19)
C4 C5 H5 . . 121.0
C6 C5 H5 . . 121.0
C5 C6 C7 . . 120.9(2)
C5 C6 N7 . . 118.89(19)
C7 C6 N7 . . 120.17(19)
C2 C7 C6 . . 121.32(19)
C2 C7 H7 . . 119.3
C6 C7 H7 . . 119.3
N1 C8 N2 . . 111.5(2)
N1 C8 H8 . . 124.3
N2 C8 H8 . . 124.3
C10 C9 N2 . . 106.2(3)
C10 C9 H9 . . 126.9
N2 C9 H9 . . 126.9
C9 C10 N1 . . 109.6(3)
C9 C10 H10 . . 125.2
N1 C10 H10 . . 125.2
C12 C11 N3 . . 110.8(3)
C12 C11 H11 . . 124.6
N3 C11 H11 . . 124.6
C11 C12 N4 . . 105.4(3)
C11 C12 H12 . . 127.3
N4 C12 H12 . . 127.3
N3 C13 N4 . . 111.7(3)
N3 C13 H13 . . 124.1
N4 C13 H13 . . 124.1
C16' N5 C16 . . 69.1(9)
C16' N5 C14 . . 59.9(9)
C16 N5 C14 . . 101.4(2)
C16' N5 C14' . . 115.2(9)
C16 N5 C14' . . 62.3(7)
C14 N5 C14' . . 90.3(6)
C16' N5 Cd1 . . 131.7(7)
C16 N5 Cd1 . . 127.5(2)
C14 N5 Cd1 . . 131.09(19)
C14' N5 Cd1 . . 111.7(6)
N6 C14 N5 . . 112.6(3)
N6 C14 H14 . . 123.7
N5 C14 H14 . . 123.7
C14 N6 C15 . . 106.4(4)
C14 N6 H6 . . 126.8
C15 N6 H6 . . 126.8
C16 C15 N6 . . 106.2(4)
C16 C15 H15 . . 126.9
N6 C15 H15 . . 126.9
C15 C16 N5 . . 113.4(3)
C15 C16 H16 . . 123.3
N5 C16 H16 . . 123.3
N6' C14' N5 . . 98.6(10)
N6' C14' H14' . . 130.7
N5 C14' H14' . . 130.7
C15' N6' C14' . . 110.3(13)
C15' N6' H6' . . 124.9
C14' N6' H6' . . 124.9
N6' C15' C16' . . 104.2(15)
N6' C15' H15' . . 127.9
C16' C15' H15' . . 127.9
N5 C16' C15' . . 109.0(14)
N5 C16' H16' . . 125.5
C15' C16' H16' . . 125.5
N5 Cd1 N1 . . 173.81(7)
N5 Cd1 O2 . 2_776 94.73(7)
N1 Cd1 O2 . 2_776 89.21(7)
N5 Cd1 O1 . . 90.80(7)
N1 Cd1 O1 . . 89.17(6)
O2 Cd1 O1 2_776 . 140.55(5)
N5 Cd1 N3 . . 89.69(7)
N1 Cd1 N3 . . 84.13(7)
O2 Cd1 N3 2_776 . 130.33(6)
O1 Cd1 N3 . . 88.64(6)
N5 Cd1 O2 . . 96.54(7)
N1 Cd1 O2 . . 89.33(7)
O2 Cd1 O2 2_776 . 68.82(6)
O1 Cd1 O2 . . 71.75(5)
N3 Cd1 O2 . . 159.44(7)
C8 N1 C10 . . 104.9(2)
C8 N1 Cd1 . . 121.98(17)
C10 N1 Cd1 . . 132.17(18)
C8 N2 C9 . . 107.9(2)
C8 N2 H2 . . 126.1
C9 N2 H2 . . 126.1
C13 N3 C11 . . 104.3(2)
C13 N3 Cd1 . . 131.26(19)
C11 N3 Cd1 . . 124.20(16)
C13 N4 C12 . . 107.8(2)
C13 N4 H4 . . 126.1
C12 N4 H4 . . 126.1
O4 N7 O5 . . 121.9(2)
O4 N7 C6 . . 119.18(19)
O5 N7 C6 . . 118.9(2)
O7 N8 O6 . . 123.7(2)
O7 N8 C4 . . 118.77(19)
O6 N8 C4 . . 117.5(2)
C3 O1 Cd1 . . 129.08(12)
C1 O2 Cd1 . 2_776 107.47(12)
C1 O2 Cd1 . . 138.66(13)
Cd1 O2 Cd1 2_776 . 111.18(6)
H2W O1W H1W . . 113(2)

loop_
_geom_bond_atom_site_label_1
_geom_bond_atom_site_label_2
_geom_bond_site_symmetry_2
_geom_bond_distance
C1 O3 . 1.245(2)
C1 O2 . 1.262(3)
C1 C2 . 1.503(3)
C2 C7 . 1.384(3)
C2 C3 . 1.447(3)
C3 O1 . 1.275(2)
C3 C4 . 1.435(3)
C4 C5 . 1.362(3)
C4 N8 . 1.459(3)
C5 C6 . 1.383(3)
C5 H5 . 0.9300
C6 C7 . 1.388(3)
C6 N7 . 1.437(3)
C7 H7 . 0.9300
C8 N1 . 1.305(3)
C8 N2 . 1.331(3)
C8 H8 . 0.9300
C9 C10 . 1.340(4)
C9 N2 . 1.348(4)
C9 H9 . 0.9300
C10 N1 . 1.381(3)
C10 H10 . 0.9300
C11 C12 . 1.348(4)
C11 N3 . 1.360(4)
C11 H11 . 0.9300
C12 N4 . 1.349(5)
C12 H12 . 0.9300
C13 N3 . 1.317(3)
C13 N4 . 1.327(4)
C13 H13 . 0.9300
N5 C16' . 1.115(15)
N5 C16 . 1.338(4)
N5 C14 . 1.373(4)
N5 C14' . 1.382(13)
N5 Cd1 . 2.276(2)
C14 N6 . 1.323(6)
C14 H14 . 0.9300
N6 C15 . 1.354(6)
N6 H6 . 0.8600
C15 C16 . 1.333(6)
C15 H15 . 0.9300
C16 H16 . 0.9300
C14' N6' . 1.353(19)
C14' H14' . 0.9300
N6' C15' . 1.31(3)
N6' H6' . 0.8600
C15' C16' . 1.37(2)
C15' H15' . 0.9300
C16' H16' . 0.9300
Cd1 N1 . 2.2949(19)
Cd1 O2 2_776 2.3330(14)
Cd1 O1 . 2.3606(15)
Cd1 N3 . 2.3647(18)
Cd1 O2 . 2.4015(16)
N2 H2 . 0.8600
N4 H4 . 0.8600
N7 O4 . 1.229(3)
N7 O5 . 1.229(3)
N8 O7 . 1.220(3)
N8 O6 . 1.231(3)
O2 Cd1 2_776 2.3330(14)
O1W H2W . 0.839(16)
O1W H1W . 0.817(16)

loop_
_geom_hbond_atom_site_label_D
_geom_hbond_atom_site_label_H
_geom_hbond_atom_site_label_A
_geom_hbond_site_symmetry_A
_geom_hbond_distance_DH
_geom_hbond_distance_HA
_geom_hbond_distance_DA
_geom_hbond_angle_DHA
O1W H1W O4 1_545 0.817(16) 2.156(16) 2.970(3) 174(3)
N6 H6 O3 1_455 0.86 1.95 2.805(4) 176.3
N4 H4 O1W 2_667 0.86 2.09 2.932(3) 164.8
N2 H2 O6 2_767 0.86 2.51 3.132(3) 129.7
N2 H2 O1W 2_767 0.86 2.18 2.915(3) 142.7
O1W H2W O1 . 0.839(16) 1.987(16) 2.825(2) 179(3)
